data_7120175
loop_
_publ_author_name
'Pell, Christopher J.'
'Shih, Wei-Chun'
'Gatard, Sylvain'
'Ozerov, Oleg V.'

_publ_section_title
;
 Formation of (PNP)Rh complexes containing covalent rhodium-zinc bonds in
 studies of potential Rh-catalysed Negishi coupling
;
_journal_name_full 'Chem. Commun.'
_journal_paper_doi 10.1039/C7CC02707A
_journal_year 2017
_chemical_formula_sum 'C57 H92 Cl4 N2 P4 Rh2 Zn'
_chemical_formula_weight 1342.19
_chemical_name_systematic '[(PNP)Rh(H)]2[?-ZnCl4]'
_chemical_properties_physical ', Air-sensitive'
_space_group_crystal_system monoclinic
_space_group_IT_number 14
_space_group_name_Hall '-P 2ybc'
_space_group_name_H-M_alt 'P 1 21/c 1'
_symmetry_space_group_name_Hall '-P 2ybc'
_symmetry_space_group_name_H-M 'P 1 21/c 1'
_atom_sites_solution_hydrogens geom
_audit_creation_method SHELXL-2016/6
_audit_update_record
;
2017-03-11 deposited with the CCDC.
2017-05-23 downloaded from the CCDC.
;
_cell_angle_alpha 90
_cell_angle_beta 92.463(2)
_cell_angle_gamma 90
_cell_formula_units_Z 4
_cell_length_a 10.5314(3)
_cell_length_b 26.3935(7)
_cell_length_c 23.9279(8)
_cell_measurement_reflns_used 9990
_cell_measurement_temperature 110(2)
_cell_measurement_theta_max 116.080
_cell_measurement_theta_min 4.987
_cell_volume 6644.9(3)
_computing_structure_refinement 'SHELXL-2016/6 (Sheldrick, 2016)'
_diffrn_ambient_temperature 110(2)
_diffrn_measured_fraction_theta_full 0.952
_diffrn_measured_fraction_theta_max 0.952
_diffrn_measurement_device_type 'Bruker APEX-II CCD'
_diffrn_radiation_type CuK\a
_diffrn_radiation_wavelength 1.54178
_diffrn_reflns_av_R_equivalents 0.0519
_diffrn_reflns_av_unetI/netI 0.0347
_diffrn_reflns_Laue_measured_fraction_full 0.952
_diffrn_reflns_Laue_measured_fraction_max 0.952
_diffrn_reflns_limit_h_max 11
_diffrn_reflns_limit_h_min -11
_diffrn_reflns_limit_k_max 29
_diffrn_reflns_limit_k_min -28
_diffrn_reflns_limit_l_max 24
_diffrn_reflns_limit_l_min -26
_diffrn_reflns_number 64176
_diffrn_reflns_point_group_measured_fraction_full 0.952
_diffrn_reflns_point_group_measured_fraction_max 0.952
_diffrn_reflns_theta_full 58.202
_diffrn_reflns_theta_max 58.202
_diffrn_reflns_theta_min 2.494
_exptl_absorpt_coefficient_mu 7.037
_exptl_absorpt_correction_T_max 0.7514
_exptl_absorpt_correction_T_min 0.6035
_exptl_absorpt_correction_type multi-scan
_exptl_absorpt_process_details sadabs
_exptl_crystal_colour purple
_exptl_crystal_density_diffrn 1.342
_exptl_crystal_description block
_exptl_crystal_F_000 2784
_exptl_crystal_recrystallization_method 'Re-crystallisation from solvent: Diethyl ether, pentane'
_exptl_crystal_size_max 0.210
_exptl_crystal_size_mid 0.120
_exptl_crystal_size_min 0.110
_refine_diff_density_max 0.942
_refine_diff_density_min -0.614
_refine_diff_density_rms 0.100
_refine_ls_extinction_method none
_refine_ls_goodness_of_fit_ref 1.099
_refine_ls_hydrogen_treatment constr
_refine_ls_matrix_type full
_refine_ls_number_parameters 653
_refine_ls_number_reflns 8887
_refine_ls_number_restraints 0
_refine_ls_restrained_S_all 1.099
_refine_ls_R_factor_all 0.0618
_refine_ls_R_factor_gt 0.0466
_refine_ls_shift/su_max 0.001
_refine_ls_shift/su_mean 0.000
_refine_ls_structure_factor_coef Fsqd
_refine_ls_weighting_details 'w=1/[\s^2^(Fo^2^)+(0.0393P)^2^+36.4091P] where P=(Fo^2^+2Fc^2^)/3'
_refine_ls_weighting_scheme calc
_refine_ls_wR_factor_gt 0.1043
_refine_ls_wR_factor_ref 0.1137
_reflns_Friedel_coverage 0.000
_reflns_number_gt 7444
_reflns_number_total 8887
_reflns_threshold_expression 'I > 2\s(I)'
_cod_data_source_file c7cc02707a2.cif
_cod_data_source_block cjp1126
_cod_database_code 7120175
_shelx_shelxl_version_number 2016/6
_shelx_space_group_comment
;
The symmetry employed for this shelxl refinement is uniquely defined
by the following loop, which should always be used as a source of
symmetry information in preference to the above space-group names.
They are only intended as comments.
;

loop_
_space_group_symop_operation_xyz
'x, y, z'
'-x, y+1/2, -z+1/2'
'-x, -y, -z'
'x, -y-1/2, z-1/2'

loop_
_atom_site_label
_atom_site_type_symbol
_atom_site_fract_x
_atom_site_fract_y
_atom_site_fract_z
_atom_site_U_iso_or_equiv
_atom_site_adp_type
_atom_site_occupancy
_atom_site_site_symmetry_order
_atom_site_calc_flag
_atom_site_refinement_flags_posn
_atom_site_refinement_flags_adp
Rh1 Rh 0.29307(4) 0.27198(2) 0.43129(2) 0.02035(13) Uani 1 1 d . .
Rh2 Rh -0.02132(4) 0.44507(2) 0.28668(2) 0.01998(13) Uani 1 1 d . .
Zn1 Zn 0.17675(7) 0.37454(3) 0.36607(4) 0.0242(2) Uani 1 1 d . .
Cl1 Cl 0.09692(13) 0.32115(5) 0.43220(6) 0.0236(3) Uani 1 1 d . .
Cl2 Cl 0.38109(13) 0.34900(5) 0.37642(7) 0.0258(3) Uani 1 1 d . .
Cl3 Cl 0.05979(13) 0.35902(5) 0.28372(6) 0.0244(3) Uani 1 1 d . .
Cl4 Cl 0.15079(14) 0.45871(5) 0.36705(7) 0.0265(3) Uani 1 1 d . .
P1 P 0.36898(15) 0.29603(6) 0.51911(7) 0.0230(3) Uani 1 1 d . .
P2 P 0.24940(14) 0.22107(5) 0.35431(7) 0.0212(3) Uani 1 1 d . .
P3 P -0.19231(14) 0.43166(5) 0.34258(7) 0.0222(4) Uani 1 1 d . .
P4 P 0.09099(14) 0.47769(5) 0.21385(7) 0.0210(3) Uani 1 1 d . .
N1 N 0.4625(5) 0.23456(17) 0.4320(2) 0.0241(12) Uani 1 1 d . .
N2 N -0.0769(4) 0.51826(17) 0.2912(2) 0.0214(11) Uani 1 1 d . .
C1 C 0.5638(6) 0.2557(2) 0.4641(3) 0.0224(14) Uani 1 1 d . .
C2 C 0.6925(6) 0.2484(2) 0.4518(3) 0.0246(14) Uani 1 1 d . .
H2 H 0.713997 0.227217 0.421532 0.030 Uiso 1 1 calc R U
C3 C 0.7867(6) 0.2720(2) 0.4840(3) 0.0274(15) Uani 1 1 d . .
H3 H 0.872881 0.266403 0.475401 0.033 Uiso 1 1 calc R U
C4 C 0.7608(6) 0.3034(2) 0.5279(3) 0.0262(14) Uani 1 1 d . .
C5 C 0.6357(6) 0.3109(2) 0.5403(3) 0.0246(14) Uani 1 1 d . .
H5 H 0.616278 0.332123 0.570851 0.030 Uiso 1 1 calc R U
C6 C 0.5369(6) 0.2880(2) 0.5088(3) 0.0253(14) Uani 1 1 d . .
C7 C 0.4661(6) 0.1869(2) 0.4078(3) 0.0239(14) Uani 1 1 d . .
C8 C 0.5575(6) 0.1496(2) 0.4218(3) 0.0253(14) Uani 1 1 d . .
H8 H 0.622194 0.156864 0.449523 0.030 Uiso 1 1 calc R U
C9 C 0.5554(6) 0.1028(2) 0.3961(3) 0.0269(15) Uani 1 1 d . .
H9 H 0.619653 0.078886 0.406306 0.032 Uiso 1 1 calc R U
C10 C 0.4627(6) 0.0894(2) 0.3558(3) 0.0259(15) Uani 1 1 d . .
C11 C 0.3692(6) 0.1250(2) 0.3431(3) 0.0228(14) Uani 1 1 d . .
H11 H 0.302426 0.116608 0.316716 0.027 Uiso 1 1 calc R U
C12 C 0.3704(6) 0.1731(2) 0.3681(3) 0.0235(14) Uani 1 1 d . .
C13 C 0.8678(6) 0.3311(3) 0.5603(3) 0.0389(17) Uani 1 1 d . .
H13A H 0.909228 0.354684 0.535222 0.058 Uiso 1 1 calc R U
H13B H 0.930206 0.306391 0.574994 0.058 Uiso 1 1 calc R U
H13C H 0.832713 0.349912 0.591337 0.058 Uiso 1 1 calc R U
C14 C 0.4627(6) 0.0384(2) 0.3276(3) 0.0335(16) Uani 1 1 d . .
H14A H 0.375521 0.029289 0.315587 0.050 Uiso 1 1 calc R U
H14B H 0.496990 0.012922 0.353860 0.050 Uiso 1 1 calc R U
H14C H 0.515530 0.039921 0.294883 0.050 Uiso 1 1 calc R U
C15 C 0.3354(7) 0.2504(2) 0.5762(3) 0.0344(16) Uani 1 1 d . .
H15 H 0.360016 0.266790 0.612706 0.041 Uiso 1 1 calc R U
C16 C 0.4098(8) 0.2028(3) 0.5718(4) 0.066(3) Uani 1 1 d . .
H16A H 0.384181 0.185114 0.537136 0.099 Uiso 1 1 calc R U
H16B H 0.393795 0.180915 0.603905 0.099 Uiso 1 1 calc R U
H16C H 0.500636 0.210864 0.571652 0.099 Uiso 1 1 calc R U
C17 C 0.1932(7) 0.2365(3) 0.5768(4) 0.052(2) Uani 1 1 d . .
H17A H 0.142923 0.267450 0.581088 0.078 Uiso 1 1 calc R U
H17B H 0.179035 0.213633 0.608173 0.078 Uiso 1 1 calc R U
H17C H 0.167216 0.219783 0.541617 0.078 Uiso 1 1 calc R U
C18 C 0.3505(6) 0.3586(2) 0.5521(3) 0.0280(15) Uani 1 1 d . .
H18 H 0.410506 0.360036 0.585649 0.034 Uiso 1 1 calc R U
C19 C 0.3857(6) 0.4019(2) 0.5130(3) 0.0317(16) Uani 1 1 d . .
H19A H 0.468869 0.395029 0.497727 0.048 Uiso 1 1 calc R U
H19B H 0.389376 0.433831 0.533899 0.048 Uiso 1 1 calc R U
H19C H 0.321436 0.404519 0.482263 0.048 Uiso 1 1 calc R U
C20 C 0.2158(6) 0.3668(3) 0.5725(3) 0.0329(16) Uani 1 1 d . .
H20A H 0.153934 0.362466 0.541087 0.049 Uiso 1 1 calc R U
H20B H 0.208691 0.401052 0.587750 0.049 Uiso 1 1 calc R U
H20C H 0.198724 0.341922 0.601698 0.049 Uiso 1 1 calc R U
C21 C 0.2772(6) 0.2465(2) 0.2836(3) 0.0265(15) Uani 1 1 d . .
H21 H 0.233787 0.280182 0.280810 0.032 Uiso 1 1 calc R U
C22 C 0.4180(6) 0.2560(2) 0.2774(3) 0.0359(17) Uani 1 1 d . .
H22A H 0.462754 0.223537 0.275865 0.054 Uiso 1 1 calc R U
H22B H 0.451645 0.275644 0.309505 0.054 Uiso 1 1 calc R U
H22C H 0.430396 0.275003 0.242881 0.054 Uiso 1 1 calc R U
C23 C 0.2250(7) 0.2144(2) 0.2345(3) 0.0330(16) Uani 1 1 d . .
H23A H 0.239431 0.231954 0.199302 0.049 Uiso 1 1 calc R U
H23B H 0.133597 0.209066 0.238165 0.049 Uiso 1 1 calc R U
H23C H 0.268455 0.181550 0.234766 0.049 Uiso 1 1 calc R U
C24 C 0.0951(6) 0.1875(2) 0.3485(3) 0.0305(15) Uani 1 1 d . .
H24 H 0.099326 0.162368 0.317320 0.037 Uiso 1 1 calc R U
C25 C 0.0684(6) 0.1588(3) 0.4014(3) 0.0401(18) Uani 1 1 d . .
H25A H -0.008992 0.138519 0.395310 0.060 Uiso 1 1 calc R U
H25B H 0.056613 0.182849 0.431905 0.060 Uiso 1 1 calc R U
H25C H 0.140090 0.136375 0.411171 0.060 Uiso 1 1 calc R U
C26 C -0.0124(6) 0.2247(2) 0.3334(3) 0.0367(17) Uani 1 1 d . .
H26A H 0.003095 0.240720 0.297410 0.055 Uiso 1 1 calc R U
H26B H -0.015735 0.250825 0.362478 0.055 Uiso 1 1 calc R U
H26C H -0.093497 0.206475 0.330828 0.055 Uiso 1 1 calc R U
C27 C -0.2744(6) 0.4915(2) 0.3304(3) 0.0228(14) Uani 1 1 d . .
C28 C -0.2005(6) 0.5293(2) 0.3062(3) 0.0224(14) Uani 1 1 d . .
C29 C -0.2610(6) 0.5763(2) 0.2950(3) 0.0212(13) Uani 1 1 d . .
H29 H -0.216651 0.602295 0.276545 0.025 Uiso 1 1 calc R U
C30 C -0.3842(6) 0.5848(2) 0.3108(3) 0.0242(14) Uani 1 1 d . .
H30 H -0.421406 0.617000 0.303339 0.029 Uiso 1 1 calc R U
C31 C -0.4558(5) 0.5482(2) 0.3370(3) 0.0239(14) Uani 1 1 d . .
C32 C -0.3986(6) 0.5012(2) 0.3453(3) 0.0240(14) Uani 1 1 d . .
H32 H -0.445824 0.474764 0.361654 0.029 Uiso 1 1 calc R U
C33 C 0.1030(6) 0.5421(2) 0.2386(3) 0.0225(14) Uani 1 1 d . .
C34 C 0.0110(5) 0.5548(2) 0.2770(2) 0.0198(13) Uani 1 1 d . .
C35 C 0.0188(6) 0.6041(2) 0.3010(3) 0.0244(14) Uani 1 1 d . .
H35 H -0.040184 0.613994 0.327926 0.029 Uiso 1 1 calc R U
C36 C 0.1117(6) 0.6376(2) 0.2855(3) 0.0257(14) Uani 1 1 d . .
H36 H 0.113687 0.670451 0.301651 0.031 Uiso 1 1 calc R U
C37 C 0.2023(6) 0.6254(2) 0.2472(3) 0.0240(14) Uani 1 1 d . .
C38 C 0.1959(6) 0.5771(2) 0.2240(3) 0.0242(14) Uani 1 1 d . .
H38 H 0.256181 0.567529 0.197521 0.029 Uiso 1 1 calc R U
C39 C -0.5873(6) 0.5593(2) 0.3563(3) 0.0286(15) Uani 1 1 d . .
H39A H -0.632902 0.580648 0.328562 0.043 Uiso 1 1 calc R U
H39B H -0.581044 0.577063 0.392292 0.043 Uiso 1 1 calc R U
H39C H -0.633613 0.527434 0.360605 0.043 Uiso 1 1 calc R U
C40 C 0.3070(6) 0.6623(2) 0.2335(3) 0.0314(16) Uani 1 1 d . .
H40A H 0.383560 0.654665 0.256688 0.047 Uiso 1 1 calc R U
H40B H 0.279052 0.696950 0.241082 0.047 Uiso 1 1 calc R U
H40C H 0.325837 0.659124 0.193914 0.047 Uiso 1 1 calc R U
C41 C -0.1743(6) 0.4258(2) 0.4198(3) 0.0289(15) Uani 1 1 d . .
H41 H -0.111483 0.398131 0.428243 0.035 Uiso 1 1 calc R U
C42 C -0.2966(6) 0.4125(3) 0.4489(3) 0.0374(17) Uani 1 1 d . .
H42A H -0.361022 0.438461 0.440448 0.056 Uiso 1 1 calc R U
H42B H -0.279030 0.410917 0.489436 0.056 Uiso 1 1 calc R U
H42C H -0.327968 0.379492 0.435515 0.056 Uiso 1 1 calc R U
C43 C -0.1193(6) 0.4748(3) 0.4451(3) 0.0381(17) Uani 1 1 d . .
H43A H -0.044846 0.485077 0.424635 0.057 Uiso 1 1 calc R U
H43B H -0.094134 0.469125 0.484479 0.057 Uiso 1 1 calc R U
H43C H -0.183744 0.501574 0.442295 0.057 Uiso 1 1 calc R U
C44 C -0.3059(6) 0.3817(2) 0.3197(3) 0.0289(15) Uani 1 1 d . .
H44 H -0.385555 0.386664 0.340333 0.035 Uiso 1 1 calc R U
C45 C -0.2529(6) 0.3290(2) 0.3347(3) 0.0382(18) Uani 1 1 d . .
H45A H -0.316931 0.303210 0.324847 0.057 Uiso 1 1 calc R U
H45B H -0.231731 0.327442 0.374988 0.057 Uiso 1 1 calc R U
H45C H -0.176251 0.322727 0.313982 0.057 Uiso 1 1 calc R U
C46 C -0.3401(6) 0.3853(2) 0.2576(3) 0.0346(17) Uani 1 1 d . .
H46A H -0.268594 0.373175 0.236315 0.052 Uiso 1 1 calc R U
H46B H -0.358666 0.420587 0.247624 0.052 Uiso 1 1 calc R U
H46C H -0.415074 0.364310 0.248671 0.052 Uiso 1 1 calc R U
C47 C 0.2513(6) 0.4561(2) 0.1961(3) 0.0275(15) Uani 1 1 d . .
H47 H 0.287331 0.481827 0.170437 0.033 Uiso 1 1 calc R U
C48 C 0.3399(6) 0.4524(2) 0.2478(3) 0.0320(16) Uani 1 1 d . .
H48A H 0.427341 0.447594 0.236379 0.048 Uiso 1 1 calc R U
H48B H 0.314780 0.423631 0.270645 0.048 Uiso 1 1 calc R U
H48C H 0.334672 0.483730 0.269610 0.048 Uiso 1 1 calc R U
C49 C 0.2436(6) 0.4053(2) 0.1648(3) 0.0338(17) Uani 1 1 d . .
H49A H 0.188141 0.408853 0.131091 0.051 Uiso 1 1 calc R U
H49B H 0.208961 0.379335 0.189184 0.051 Uiso 1 1 calc R U
H49C H 0.328848 0.395193 0.154195 0.051 Uiso 1 1 calc R U
C51 C 0.0032(6) 0.4824(2) 0.1457(3) 0.0292(15) Uani 1 1 d . .
H51 H -0.013160 0.447085 0.132093 0.035 Uiso 1 1 calc R U
C52 C 0.0769(6) 0.5098(3) 0.1007(3) 0.0354(16) Uani 1 1 d . .
H52A H 0.156152 0.491581 0.094523 0.053 Uiso 1 1 calc R U
H52B H 0.096475 0.544432 0.113041 0.053 Uiso 1 1 calc R U
H52C H 0.025036 0.510891 0.065673 0.053 Uiso 1 1 calc R U
C53 C -0.1260(6) 0.5079(3) 0.1514(3) 0.0368(17) Uani 1 1 d . .
H53A H -0.173797 0.506733 0.115369 0.055 Uiso 1 1 calc R U
H53B H -0.113350 0.543245 0.162822 0.055 Uiso 1 1 calc R U
H53C H -0.173514 0.489994 0.179657 0.055 Uiso 1 1 calc R U
C55 C 0.1436(11) 0.6085(4) 0.9785(4) 0.085(3) Uani 1 1 d . .
H55A H 0.061087 0.621874 0.964855 0.127 Uiso 1 1 calc R U
H55B H 0.171666 0.626664 1.012563 0.127 Uiso 1 1 calc R U
H55C H 0.135411 0.572352 0.986781 0.127 Uiso 1 1 calc R U
C56 C 0.2407(12) 0.6159(4) 0.9338(5) 0.094(4) Uani 1 1 d . .
H56A H 0.326297 0.615049 0.952653 0.112 Uiso 1 1 calc R U
H56B H 0.234817 0.586305 0.908421 0.112 Uiso 1 1 calc R U
C57 C 0.2324(12) 0.6634(4) 0.8981(5) 0.088(3) Uani 1 1 d . .
H57A H 0.246695 0.692949 0.922997 0.106 Uiso 1 1 calc R U
H57B H 0.303331 0.662542 0.872201 0.106 Uiso 1 1 calc R U
C58 C 0.1165(11) 0.6720(4) 0.8653(6) 0.100(4) Uani 1 1 d . .
H58A H 0.045570 0.676673 0.890586 0.120 Uiso 1 1 calc R U
H58B H 0.097384 0.641852 0.841722 0.120 Uiso 1 1 calc R U
C59 C 0.1259(15) 0.7166(4) 0.8294(5) 0.123(6) Uani 1 1 d . .
H59A H 0.213890 0.720580 0.818274 0.184 Uiso 1 1 calc R U
H59B H 0.100299 0.746811 0.849906 0.184 Uiso 1 1 calc R U
H59C H 0.069952 0.712379 0.795922 0.184 Uiso 1 1 calc R U

loop_
_atom_site_aniso_label
_atom_site_aniso_U_11
_atom_site_aniso_U_22
_atom_site_aniso_U_33
_atom_site_aniso_U_23
_atom_site_aniso_U_13
_atom_site_aniso_U_12
Rh1 0.0171(2) 0.0153(2) 0.0288(3) -0.00071(19) 0.00222(19) 0.00099(18)
Rh2 0.0172(2) 0.0129(2) 0.0301(3) 0.00100(19) 0.00382(19) 0.00028(17)
Zn1 0.0209(4) 0.0165(4) 0.0353(5) 0.0022(4) 0.0016(4) 0.0013(3)
Cl1 0.0176(7) 0.0193(7) 0.0343(9) 0.0014(6) 0.0038(6) 0.0018(6)
Cl2 0.0179(8) 0.0218(7) 0.0380(9) 0.0017(6) 0.0041(6) -0.0001(6)
Cl3 0.0226(8) 0.0152(7) 0.0353(9) -0.0002(6) 0.0010(6) 0.0025(6)
Cl4 0.0231(8) 0.0174(7) 0.0388(9) -0.0006(6) 0.0000(7) 0.0002(6)
P1 0.0222(9) 0.0199(8) 0.0271(9) -0.0015(7) 0.0036(7) -0.0010(6)
P2 0.0182(8) 0.0160(7) 0.0292(9) -0.0010(7) -0.0004(7) 0.0012(6)
P3 0.0185(8) 0.0156(7) 0.0330(9) 0.0042(7) 0.0059(7) -0.0001(6)
P4 0.0190(8) 0.0162(7) 0.0282(9) -0.0008(7) 0.0056(7) -0.0002(6)
N1 0.027(3) 0.014(2) 0.031(3) -0.003(2) 0.005(2) 0.004(2)
N2 0.016(3) 0.015(2) 0.033(3) -0.002(2) 0.007(2) 0.000(2)
C1 0.022(3) 0.020(3) 0.025(3) 0.005(3) 0.001(3) 0.001(3)
C2 0.028(4) 0.020(3) 0.026(4) 0.002(3) 0.007(3) 0.004(3)
C3 0.017(3) 0.028(3) 0.038(4) 0.007(3) 0.004(3) 0.000(3)
C4 0.023(4) 0.024(3) 0.032(4) 0.002(3) 0.002(3) -0.003(3)
C5 0.027(4) 0.020(3) 0.027(4) 0.000(3) 0.004(3) -0.001(3)
C6 0.028(4) 0.017(3) 0.031(4) 0.007(3) 0.002(3) -0.004(3)
C7 0.024(3) 0.021(3) 0.028(4) 0.001(3) 0.008(3) 0.000(3)
C8 0.020(3) 0.026(3) 0.030(4) 0.002(3) 0.002(3) 0.004(3)
C9 0.021(4) 0.021(3) 0.038(4) 0.004(3) 0.006(3) 0.005(3)
C10 0.023(3) 0.019(3) 0.036(4) 0.000(3) 0.011(3) 0.001(3)
C11 0.022(3) 0.021(3) 0.025(3) 0.003(3) 0.001(3) 0.002(3)
C12 0.021(3) 0.018(3) 0.032(4) 0.003(3) 0.002(3) 0.000(3)
C13 0.030(4) 0.037(4) 0.049(5) 0.003(3) -0.001(3) -0.004(3)
C14 0.034(4) 0.021(3) 0.046(4) -0.002(3) 0.008(3) 0.005(3)
C15 0.038(4) 0.032(4) 0.034(4) 0.008(3) 0.007(3) -0.010(3)
C16 0.054(6) 0.052(5) 0.093(7) 0.035(5) 0.023(5) 0.007(4)
C17 0.047(5) 0.047(5) 0.063(6) -0.002(4) 0.010(4) -0.011(4)
C18 0.026(4) 0.024(3) 0.034(4) -0.014(3) 0.007(3) 0.000(3)
C19 0.031(4) 0.024(3) 0.041(4) -0.005(3) 0.006(3) 0.000(3)
C20 0.032(4) 0.038(4) 0.029(4) -0.012(3) 0.011(3) 0.001(3)
C21 0.025(4) 0.015(3) 0.040(4) 0.000(3) 0.006(3) 0.004(3)
C22 0.033(4) 0.031(4) 0.045(4) -0.001(3) 0.010(3) -0.004(3)
C23 0.040(4) 0.023(3) 0.035(4) 0.002(3) -0.001(3) -0.003(3)
C24 0.032(4) 0.018(3) 0.042(4) -0.006(3) 0.006(3) 0.000(3)
C25 0.028(4) 0.035(4) 0.058(5) -0.002(4) 0.011(4) -0.011(3)
C26 0.022(4) 0.025(3) 0.063(5) -0.007(3) 0.000(3) -0.003(3)
C27 0.023(3) 0.018(3) 0.027(3) 0.002(3) 0.003(3) 0.000(3)
C28 0.021(3) 0.019(3) 0.027(3) 0.000(3) 0.000(3) 0.003(3)
C29 0.021(3) 0.015(3) 0.028(3) 0.001(3) 0.005(3) 0.000(2)
C30 0.025(4) 0.018(3) 0.030(4) -0.001(3) 0.000(3) 0.005(3)
C31 0.012(3) 0.026(3) 0.034(4) -0.003(3) -0.002(3) -0.003(3)
C32 0.020(3) 0.020(3) 0.032(4) -0.001(3) 0.002(3) -0.004(3)
C33 0.023(3) 0.016(3) 0.029(4) 0.000(3) 0.002(3) 0.003(3)
C34 0.021(3) 0.015(3) 0.024(3) 0.000(3) 0.002(3) 0.003(2)
C35 0.022(3) 0.019(3) 0.032(4) 0.001(3) 0.006(3) 0.000(3)
C36 0.026(4) 0.011(3) 0.040(4) 0.000(3) -0.002(3) 0.000(3)
C37 0.023(3) 0.017(3) 0.032(4) 0.004(3) 0.003(3) 0.001(3)
C38 0.022(3) 0.018(3) 0.033(4) 0.003(3) 0.007(3) 0.001(3)
C39 0.028(4) 0.024(3) 0.035(4) 0.002(3) 0.005(3) -0.001(3)
C40 0.026(4) 0.024(3) 0.045(4) 0.003(3) 0.004(3) -0.003(3)
C41 0.020(3) 0.029(3) 0.038(4) 0.006(3) 0.005(3) 0.008(3)
C42 0.030(4) 0.037(4) 0.046(4) 0.011(3) 0.010(3) 0.003(3)
C43 0.031(4) 0.048(4) 0.036(4) -0.005(3) 0.008(3) 0.000(3)
C44 0.021(3) 0.016(3) 0.050(4) 0.000(3) 0.012(3) 0.000(3)
C45 0.031(4) 0.017(3) 0.066(5) 0.003(3) 0.005(4) -0.007(3)
C46 0.027(4) 0.023(3) 0.053(5) -0.006(3) -0.004(3) -0.004(3)
C47 0.022(3) 0.018(3) 0.043(4) 0.001(3) 0.011(3) 0.000(3)
C48 0.021(4) 0.025(3) 0.050(4) 0.002(3) 0.005(3) 0.002(3)
C49 0.029(4) 0.024(3) 0.050(5) 0.001(3) 0.016(3) 0.009(3)
C51 0.030(4) 0.020(3) 0.038(4) -0.005(3) 0.005(3) -0.003(3)
C52 0.035(4) 0.038(4) 0.033(4) 0.003(3) 0.002(3) 0.002(3)
C53 0.031(4) 0.042(4) 0.037(4) -0.003(3) 0.003(3) -0.003(3)
C55 0.096(9) 0.086(8) 0.072(7) 0.009(6) -0.003(6) -0.016(6)
C56 0.116(10) 0.085(8) 0.078(8) 0.008(6) -0.026(7) -0.028(7)
C57 0.117(10) 0.069(7) 0.077(8) -0.013(6) -0.010(7) 0.004(7)
C58 0.084(9) 0.072(7) 0.141(12) -0.036(8) -0.023(8) 0.027(6)
C59 0.243(18) 0.042(6) 0.081(9) -0.012(6) -0.011(10) 0.009(8)

loop_
_atom_type_symbol
_atom_type_description
_atom_type_scat_dispersion_real
_atom_type_scat_dispersion_imag
_atom_type_scat_source
C C 0.0181 0.0091 'International Tables Vol C Tables 4.2.6.8 and 6.1.1.4'
H H 0.0000 0.0000 'International Tables Vol C Tables 4.2.6.8 and 6.1.1.4'
Cl Cl 0.3639 0.7018 'International Tables Vol C Tables 4.2.6.8 and 6.1.1.4'
N N 0.0311 0.0180 'International Tables Vol C Tables 4.2.6.8 and 6.1.1.4'
P P 0.2955 0.4335 'International Tables Vol C Tables 4.2.6.8 and 6.1.1.4'
Rh Rh 0.0927 3.6045 'International Tables Vol C Tables 4.2.6.8 and 6.1.1.4'
Zn Zn -1.5491 0.6778 'International Tables Vol C Tables 4.2.6.8 and 6.1.1.4'

loop_
_geom_angle_atom_site_label_1
_geom_angle_atom_site_label_2
_geom_angle_atom_site_label_3
_geom_angle
N1 Rh1 P1 81.77(15)
N1 Rh1 P2 82.46(15)
P1 Rh1 P2 159.45(6)
N1 Rh1 Cl1 176.71(14)
P1 Rh1 Cl1 96.09(5)
P2 Rh1 Cl1 100.18(5)
N1 Rh1 Cl2 92.97(14)
P1 Rh1 Cl2 97.32(5)
P2 Rh1 Cl2 96.58(5)
Cl1 Rh1 Cl2 84.81(5)
N2 Rh2 P4 81.00(14)
N2 Rh2 P3 83.17(14)
P4 Rh2 P3 157.98(6)
N2 Rh2 Cl3 176.04(15)
P4 Rh2 Cl3 97.71(5)
P3 Rh2 Cl3 99.04(5)
N2 Rh2 Cl4 91.26(15)
P4 Rh2 Cl4 98.18(5)
P3 Rh2 Cl4 97.37(5)
Cl3 Rh2 Cl4 85.21(5)
Cl4 Zn1 Cl2 114.29(6)
Cl4 Zn1 Cl1 123.46(6)
Cl2 Zn1 Cl1 96.67(6)
Cl4 Zn1 Cl3 97.11(6)
Cl2 Zn1 Cl3 120.67(6)
Cl1 Zn1 Cl3 106.25(6)
Zn1 Cl1 Rh1 89.15(5)
Zn1 Cl2 Rh1 86.00(5)
Zn1 Cl3 Rh2 89.12(5)
Zn1 Cl4 Rh2 86.37(5)
C6 P1 C18 106.6(3)
C6 P1 C15 104.0(3)
C18 P1 C15 103.8(3)
C6 P1 Rh1 98.4(2)
C18 P1 Rh1 126.7(2)
C15 P1 Rh1 114.8(2)
C12 P2 C24 106.7(3)
C12 P2 C21 106.3(3)
C24 P2 C21 106.1(3)
C12 P2 Rh1 98.5(2)
C24 P2 Rh1 118.9(2)
C21 P2 Rh1 118.9(2)
C27 P3 C44 106.0(3)
C27 P3 C41 105.0(3)
C44 P3 C41 105.8(3)
C27 P3 Rh2 98.7(2)
C44 P3 Rh2 116.6(2)
C41 P3 Rh2 122.6(2)
C33 P4 C51 104.6(3)
C33 P4 C47 108.3(3)
C51 P4 C47 104.2(3)
C33 P4 Rh2 97.7(2)
C51 P4 Rh2 116.0(2)
C47 P4 Rh2 124.1(2)
C7 N1 C1 123.7(5)
C7 N1 Rh1 118.5(4)
C1 N1 Rh1 117.2(4)
C34 N2 C28 123.8(5)
C34 N2 Rh2 116.9(4)
C28 N2 Rh2 119.2(4)
N1 C1 C6 118.9(5)
N1 C1 C2 123.1(6)
C6 C1 C2 117.9(6)
C3 C2 C1 119.8(6)
C3 C2 H2 120.1
C1 C2 H2 120.1
C4 C3 C2 122.5(6)
C4 C3 H3 118.8
C2 C3 H3 118.8
C3 C4 C5 118.3(6)
C3 C4 C13 120.6(6)
C5 C4 C13 121.0(6)
C4 C5 C6 121.3(6)
C4 C5 H5 119.4
C6 C5 H5 119.4
C5 C6 C1 120.2(6)
C5 C6 P1 125.9(5)
C1 C6 P1 113.9(5)
N1 C7 C12 119.1(5)
N1 C7 C8 124.6(6)
C12 C7 C8 116.3(5)
C9 C8 C7 121.5(6)
C9 C8 H8 119.2
C7 C8 H8 119.2
C8 C9 C10 122.3(6)
C8 C9 H9 118.8
C10 C9 H9 118.8
C11 C10 C9 116.9(6)
C11 C10 C14 121.4(6)
C9 C10 C14 121.7(6)
C10 C11 C12 121.7(6)
C10 C11 H11 119.1
C12 C11 H11 119.1
C11 C12 C7 121.1(5)
C11 C12 P2 124.1(5)
C7 C12 P2 114.8(4)
C4 C13 H13A 109.5
C4 C13 H13B 109.5
H13A C13 H13B 109.5
C4 C13 H13C 109.5
H13A C13 H13C 109.5
H13B C13 H13C 109.5
C10 C14 H14A 109.5
C10 C14 H14B 109.5
H14A C14 H14B 109.5
C10 C14 H14C 109.5
H14A C14 H14C 109.5
H14B C14 H14C 109.5
C16 C15 C17 108.4(6)
C16 C15 P1 112.2(5)
C17 C15 P1 112.0(5)
C16 C15 H15 108.0
C17 C15 H15 108.0
P1 C15 H15 108.0
C15 C16 H16A 109.5
C15 C16 H16B 109.5
H16A C16 H16B 109.5
C15 C16 H16C 109.5
H16A C16 H16C 109.5
H16B C16 H16C 109.5
C15 C17 H17A 109.5
C15 C17 H17B 109.5
H17A C17 H17B 109.5
C15 C17 H17C 109.5
H17A C17 H17C 109.5
H17B C17 H17C 109.5
C19 C18 C20 110.0(5)
C19 C18 P1 111.9(4)
C20 C18 P1 112.1(4)
C19 C18 H18 107.5
C20 C18 H18 107.5
P1 C18 H18 107.5
C18 C19 H19A 109.5
C18 C19 H19B 109.5
H19A C19 H19B 109.5
C18 C19 H19C 109.5
H19A C19 H19C 109.5
H19B C19 H19C 109.5
C18 C20 H20A 109.5
C18 C20 H20B 109.5
H20A C20 H20B 109.5
C18 C20 H20C 109.5
H20A C20 H20C 109.5
H20B C20 H20C 109.5
C22 C21 C23 109.7(5)
C22 C21 P2 110.0(5)
C23 C21 P2 115.6(4)
C22 C21 H21 107.0
C23 C21 H21 107.0
P2 C21 H21 107.0
C21 C22 H22A 109.5
C21 C22 H22B 109.5
H22A C22 H22B 109.5
C21 C22 H22C 109.5
H22A C22 H22C 109.5
H22B C22 H22C 109.5
C21 C23 H23A 109.5
C21 C23 H23B 109.5
H23A C23 H23B 109.5
C21 C23 H23C 109.5
H23A C23 H23C 109.5
H23B C23 H23C 109.5
C25 C24 C26 110.8(6)
C25 C24 P2 111.8(5)
C26 C24 P2 110.4(4)
C25 C24 H24 107.9
C26 C24 H24 107.9
P2 C24 H24 107.9
C24 C25 H25A 109.5
C24 C25 H25B 109.5
H25A C25 H25B 109.5
C24 C25 H25C 109.5
H25A C25 H25C 109.5
H25B C25 H25C 109.5
C24 C26 H26A 109.5
C24 C26 H26B 109.5
H26A C26 H26B 109.5
C24 C26 H26C 109.5
H26A C26 H26C 109.5
H26B C26 H26C 109.5
C32 C27 C28 121.2(5)
C32 C27 P3 124.3(4)
C28 C27 P3 114.5(4)
N2 C28 C27 119.8(5)
N2 C28 C29 123.5(5)
C27 C28 C29 116.6(5)
C30 C29 C28 120.7(5)
C30 C29 H29 119.7
C28 C29 H29 119.7
C29 C30 C31 122.9(5)
C29 C30 H30 118.5
C31 C30 H30 118.5
C30 C31 C32 116.4(5)
C30 C31 C39 121.8(5)
C32 C31 C39 121.8(5)
C31 C32 C27 122.2(5)
C31 C32 H32 118.9
C27 C32 H32 118.9
C38 C33 C34 121.0(5)
C38 C33 P4 125.4(5)
C34 C33 P4 113.6(4)
N2 C34 C33 118.6(5)
N2 C34 C35 124.3(5)
C33 C34 C35 117.0(5)
C36 C35 C34 120.3(6)
C36 C35 H35 119.8
C34 C35 H35 119.8
C35 C36 C37 122.9(5)
C35 C36 H36 118.5
C37 C36 H36 118.5
C36 C37 C38 116.9(5)
C36 C37 C40 121.3(5)
C38 C37 C40 121.7(5)
C37 C38 C33 121.8(6)
C37 C38 H38 119.1
C33 C38 H38 119.1
C31 C39 H39A 109.5
C31 C39 H39B 109.5
H39A C39 H39B 109.5
C31 C39 H39C 109.5
H39A C39 H39C 109.5
H39B C39 H39C 109.5
C37 C40 H40A 109.5
C37 C40 H40B 109.5
H40A C40 H40B 109.5
C37 C40 H40C 109.5
H40A C40 H40C 109.5
H40B C40 H40C 109.5
C43 C41 C42 109.0(5)
C43 C41 P3 110.1(4)
C42 C41 P3 114.8(5)
C43 C41 H41 107.5
C42 C41 H41 107.5
P3 C41 H41 107.5
C41 C42 H42A 109.5
C41 C42 H42B 109.5
H42A C42 H42B 109.5
C41 C42 H42C 109.5
H42A C42 H42C 109.5
H42B C42 H42C 109.5
C41 C43 H43A 109.5
C41 C43 H43B 109.5
H43A C43 H43B 109.5
C41 C43 H43C 109.5
H43A C43 H43C 109.5
H43B C43 H43C 109.5
C46 C44 C45 110.7(6)
C46 C44 P3 111.7(4)
C45 C44 P3 110.7(5)
C46 C44 H44 107.9
C45 C44 H44 107.9
P3 C44 H44 107.9
C44 C45 H45A 109.5
C44 C45 H45B 109.5
H45A C45 H45B 109.5
C44 C45 H45C 109.5
H45A C45 H45C 109.5
H45B C45 H45C 109.5
C44 C46 H46A 109.5
C44 C46 H46B 109.5
H46A C46 H46B 109.5
C44 C46 H46C 109.5
H46A C46 H46C 109.5
H46B C46 H46C 109.5
C48 C47 C49 111.0(5)
C48 C47 P4 111.5(4)
C49 C47 P4 110.6(4)
C48 C47 H47 107.9
C49 C47 H47 107.9
P4 C47 H47 107.9
C47 C48 H48A 109.5
C47 C48 H48B 109.5
H48A C48 H48B 109.5
C47 C48 H48C 109.5
H48A C48 H48C 109.5
H48B C48 H48C 109.5
C47 C49 H49A 109.5
C47 C49 H49B 109.5
H49A C49 H49B 109.5
C47 C49 H49C 109.5
H49A C49 H49C 109.5
H49B C49 H49C 109.5
C53 C51 C52 109.5(5)
C53 C51 P4 111.4(5)
C52 C51 P4 113.8(5)
C53 C51 H51 107.3
C52 C51 H51 107.3
P4 C51 H51 107.3
C51 C52 H52A 109.5
C51 C52 H52B 109.5
H52A C52 H52B 109.5
C51 C52 H52C 109.5
H52A C52 H52C 109.5
H52B C52 H52C 109.5
C51 C53 H53A 109.5
C51 C53 H53B 109.5
H53A C53 H53B 109.5
C51 C53 H53C 109.5
H53A C53 H53C 109.5
H53B C53 H53C 109.5
C56 C55 H55A 109.5
C56 C55 H55B 109.5
H55A C55 H55B 109.5
C56 C55 H55C 109.5
H55A C55 H55C 109.5
H55B C55 H55C 109.5
C57 C56 C55 118.5(11)
C57 C56 H56A 107.7
C55 C56 H56A 107.7
C57 C56 H56B 107.7
C55 C56 H56B 107.7
H56A C56 H56B 107.1
C58 C57 C56 117.7(11)
C58 C57 H57A 107.9
C56 C57 H57A 107.9
C58 C57 H57B 107.9
C56 C57 H57B 107.9
H57A C57 H57B 107.2
C57 C58 C59 111.7(12)
C57 C58 H58A 109.3
C59 C58 H58A 109.3
C57 C58 H58B 109.3
C59 C58 H58B 109.3
H58A C58 H58B 107.9
C58 C59 H59A 109.5
C58 C59 H59B 109.5
H59A C59 H59B 109.5
C58 C59 H59C 109.5
H59A C59 H59C 109.5
H59B C59 H59C 109.5

loop_
_geom_bond_atom_site_label_1
_geom_bond_atom_site_label_2
_geom_bond_distance
Rh1 N1 2.038(5)
Rh1 P1 2.3050(17)
Rh1 P2 2.3104(16)
Rh1 Cl1 2.4403(14)
Rh1 Cl2 2.6114(15)
Rh2 N2 2.023(4)
Rh2 P4 2.3141(16)
Rh2 P3 2.3160(16)
Rh2 Cl3 2.4287(14)
Rh2 Cl4 2.6102(16)
Zn1 Cl4 2.2385(15)
Zn1 Cl2 2.2585(16)
Zn1 Cl1 2.3045(16)
Zn1 Cl3 2.3151(17)
P1 C6 1.808(6)
P1 C18 1.846(6)
P1 C15 1.866(6)
P2 C12 1.817(6)
P2 C24 1.851(6)
P2 C21 1.855(6)
P3 C27 1.818(6)
P3 C44 1.847(6)
P3 C41 1.855(7)
P4 C33 1.804(6)
P4 C51 1.845(7)
P4 C47 1.848(6)
N1 C7 1.385(8)
N1 C1 1.404(8)
N2 C34 1.390(7)
N2 C28 1.396(8)
C1 C6 1.406(9)
C1 C2 1.412(8)
C2 C3 1.378(9)
C2 H2 0.9500
C3 C4 1.376(9)
C3 H3 0.9500
C4 C5 1.377(9)
C4 C13 1.526(9)
C5 C6 1.397(9)
C5 H5 0.9500
C7 C12 1.405(9)
C7 C8 1.406(8)
C8 C9 1.381(9)
C8 H8 0.9500
C9 C10 1.388(9)
C9 H9 0.9500
C10 C11 1.385(8)
C10 C14 1.506(8)
C11 C12 1.403(8)
C11 H11 0.9500
C13 H13A 0.9800
C13 H13B 0.9800
C13 H13C 0.9800
C14 H14A 0.9800
C14 H14B 0.9800
C14 H14C 0.9800
C15 C16 1.487(10)
C15 C17 1.542(10)
C15 H15 1.0000
C16 H16A 0.9800
C16 H16B 0.9800
C16 H16C 0.9800
C17 H17A 0.9800
C17 H17B 0.9800
C17 H17C 0.9800
C18 C19 1.533(9)
C18 C20 1.535(8)
C18 H18 1.0000
C19 H19A 0.9800
C19 H19B 0.9800
C19 H19C 0.9800
C20 H20A 0.9800
C20 H20B 0.9800
C20 H20C 0.9800
C21 C22 1.517(9)
C21 C23 1.531(9)
C21 H21 1.0000
C22 H22A 0.9800
C22 H22B 0.9800
C22 H22C 0.9800
C23 H23A 0.9800
C23 H23B 0.9800
C23 H23C 0.9800
C24 C25 1.512(9)
C24 C26 1.530(9)
C24 H24 1.0000
C25 H25A 0.9800
C25 H25B 0.9800
C25 H25C 0.9800
C26 H26A 0.9800
C26 H26B 0.9800
C26 H26C 0.9800
C27 C32 1.394(8)
C27 C28 1.406(8)
C28 C29 1.415(8)
C29 C30 1.384(8)
C29 H29 0.9500
C30 C31 1.390(8)
C30 H30 0.9500
C31 C32 1.391(8)
C31 C39 1.508(8)
C32 H32 0.9500
C33 C38 1.400(8)
C33 C34 1.404(8)
C34 C35 1.422(8)
C35 C36 1.382(8)
C35 H35 0.9500
C36 C37 1.388(9)
C36 H36 0.9500
C37 C38 1.391(8)
C37 C40 1.518(8)
C38 H38 0.9500
C39 H39A 0.9800
C39 H39B 0.9800
C39 H39C 0.9800
C40 H40A 0.9800
C40 H40B 0.9800
C40 H40C 0.9800
C41 C43 1.531(9)
C41 C42 1.532(9)
C41 H41 1.0000
C42 H42A 0.9800
C42 H42B 0.9800
C42 H42C 0.9800
C43 H43A 0.9800
C43 H43B 0.9800
C43 H43C 0.9800
C44 C46 1.517(9)
C44 C45 1.536(8)
C44 H44 1.0000
C45 H45A 0.9800
C45 H45B 0.9800
C45 H45C 0.9800
C46 H46A 0.9800
C46 H46B 0.9800
C46 H46C 0.9800
C47 C48 1.520(9)
C47 C49 1.538(9)
C47 H47 1.0000
C48 H48A 0.9800
C48 H48B 0.9800
C48 H48C 0.9800
C49 H49A 0.9800
C49 H49B 0.9800
C49 H49C 0.9800
C51 C53 1.529(9)
C51 C52 1.535(9)
C51 H51 1.0000
C52 H52A 0.9800
C52 H52B 0.9800
C52 H52C 0.9800
C53 H53A 0.9800
C53 H53B 0.9800
C53 H53C 0.9800
C55 C56 1.523(14)
C55 H55A 0.9800
C55 H55B 0.9800
C55 H55C 0.9800
C56 C57 1.519(14)
C56 H56A 0.9900
C56 H56B 0.9900
C57 C58 1.441(14)
C57 H57A 0.9900
C57 H57B 0.9900
C58 C59 1.464(15)
C58 H58A 0.9900
C58 H58B 0.9900
C59 H59A 0.9800
C59 H59B 0.9800
C59 H59C 0.9800

loop_
_geom_torsion_atom_site_label_1
_geom_torsion_atom_site_label_2
_geom_torsion_atom_site_label_3
_geom_torsion_atom_site_label_4
_geom_torsion
C7 N1 C1 C6 -146.9(6)
Rh1 N1 C1 C6 23.6(7)
C7 N1 C1 C2 36.8(9)
Rh1 N1 C1 C2 -152.7(5)
N1 C1 C2 C3 177.4(5)
C6 C1 C2 C3 1.1(9)
C1 C2 C3 C4 -0.6(9)
C2 C3 C4 C5 0.5(9)
C2 C3 C4 C13 -176.5(6)
C3 C4 C5 C6 -0.8(9)
C13 C4 C5 C6 176.2(6)
C4 C5 C6 C1 1.3(9)
C4 C5 C6 P1 -178.2(5)
N1 C1 C6 C5 -177.9(5)
C2 C1 C6 C5 -1.4(9)
N1 C1 C6 P1 1.7(7)
C2 C1 C6 P1 178.1(4)
C18 P1 C6 C5 26.4(6)
C15 P1 C6 C5 -82.9(6)
Rh1 P1 C6 C5 158.8(5)
C18 P1 C6 C1 -153.2(4)
C15 P1 C6 C1 97.6(5)
Rh1 P1 C6 C1 -20.7(5)
C1 N1 C7 C12 -168.0(6)
Rh1 N1 C7 C12 21.7(7)
C1 N1 C7 C8 14.5(9)
Rh1 N1 C7 C8 -155.8(5)
N1 C7 C8 C9 179.9(6)
C12 C7 C8 C9 2.3(9)
C7 C8 C9 C10 -0.9(9)
C8 C9 C10 C11 -1.4(9)
C8 C9 C10 C14 179.1(6)
C9 C10 C11 C12 2.3(9)
C14 C10 C11 C12 -178.2(6)
C10 C11 C12 C7 -0.9(9)
C10 C11 C12 P2 -178.8(5)
N1 C7 C12 C11 -179.1(5)
C8 C7 C12 C11 -1.4(9)
N1 C7 C12 P2 -1.0(7)
C8 C7 C12 P2 176.6(4)
C24 P2 C12 C11 38.9(6)
C21 P2 C12 C11 -74.0(6)
Rh1 P2 C12 C11 162.5(5)
C24 P2 C12 C7 -139.1(5)
C21 P2 C12 C7 108.0(5)
Rh1 P2 C12 C7 -15.5(5)
C6 P1 C15 C16 -36.6(7)
C18 P1 C15 C16 -147.9(6)
Rh1 P1 C15 C16 69.7(6)
C6 P1 C15 C17 -158.8(5)
C18 P1 C15 C17 89.9(5)
Rh1 P1 C15 C17 -52.5(6)
C6 P1 C18 C19 65.7(5)
C15 P1 C18 C19 175.1(5)
Rh1 P1 C18 C19 -48.7(5)
C6 P1 C18 C20 -170.2(5)
C15 P1 C18 C20 -60.8(5)
Rh1 P1 C18 C20 75.4(5)
C12 P2 C21 C22 -44.4(5)
C24 P2 C21 C22 -157.7(4)
Rh1 P2 C21 C22 65.2(4)
C12 P2 C21 C23 80.5(5)
C24 P2 C21 C23 -32.8(5)
Rh1 P2 C21 C23 -169.9(4)
C12 P2 C24 C25 59.4(5)
C21 P2 C24 C25 172.4(4)
Rh1 P2 C24 C25 -50.5(5)
C12 P2 C24 C26 -176.7(5)
C21 P2 C24 C26 -63.7(5)
Rh1 P2 C24 C26 73.4(5)
C44 P3 C27 C32 46.0(6)
C41 P3 C27 C32 -65.7(6)
Rh2 P3 C27 C32 167.0(5)
C44 P3 C27 C28 -136.3(5)
C41 P3 C27 C28 111.9(5)
Rh2 P3 C27 C28 -15.4(5)
C34 N2 C28 C27 -167.4(6)
Rh2 N2 C28 C27 15.0(8)
C34 N2 C28 C29 16.9(9)
Rh2 N2 C28 C29 -160.7(5)
C32 C27 C28 N2 -179.4(6)
P3 C27 C28 N2 2.9(8)
C32 C27 C28 C29 -3.3(9)
P3 C27 C28 C29 179.0(5)
N2 C28 C29 C30 179.8(6)
C27 C28 C29 C30 3.9(9)
C28 C29 C30 C31 -1.2(10)
C29 C30 C31 C32 -2.1(9)
C29 C30 C31 C39 176.9(6)
C30 C31 C32 C27 2.6(9)
C39 C31 C32 C27 -176.3(6)
C28 C27 C32 C31 0.1(10)
P3 C27 C32 C31 177.6(5)
C51 P4 C33 C38 -84.0(6)
C47 P4 C33 C38 26.6(7)
Rh2 P4 C33 C38 156.5(5)
C51 P4 C33 C34 98.4(5)
C47 P4 C33 C34 -150.9(5)
Rh2 P4 C33 C34 -21.1(5)
C28 N2 C34 C33 -149.4(6)
Rh2 N2 C34 C33 28.2(7)
C28 N2 C34 C35 33.9(9)
Rh2 N2 C34 C35 -148.5(5)
C38 C33 C34 N2 -178.2(6)
P4 C33 C34 N2 -0.5(7)
C38 C33 C34 C35 -1.3(9)
P4 C33 C34 C35 176.4(4)
N2 C34 C35 C36 178.2(6)
C33 C34 C35 C36 1.5(9)
C34 C35 C36 C37 -1.2(10)
C35 C36 C37 C38 0.5(10)
C35 C36 C37 C40 -176.8(6)
C36 C37 C38 C33 -0.3(9)
C40 C37 C38 C33 177.0(6)
C34 C33 C38 C37 0.8(10)
P4 C33 C38 C37 -176.6(5)
C27 P3 C41 C43 -49.4(5)
C44 P3 C41 C43 -161.2(4)
Rh2 P3 C41 C43 61.6(5)
C27 P3 C41 C42 74.1(5)
C44 P3 C41 C42 -37.8(5)
Rh2 P3 C41 C42 -175.0(4)
C27 P3 C44 C46 63.2(5)
C41 P3 C44 C46 174.4(4)
Rh2 P3 C44 C46 -45.4(5)
C27 P3 C44 C45 -173.0(5)
C41 P3 C44 C45 -61.8(5)
Rh2 P3 C44 C45 78.4(5)
C33 P4 C47 C48 66.4(5)
C51 P4 C47 C48 177.3(4)
Rh2 P4 C47 C48 -46.9(5)
C33 P4 C47 C49 -169.7(4)
C51 P4 C47 C49 -58.7(5)
Rh2 P4 C47 C49 77.1(5)
C33 P4 C51 C53 -57.4(5)
C47 P4 C51 C53 -171.0(4)
Rh2 P4 C51 C53 49.0(5)
C33 P4 C51 C52 67.0(5)
C47 P4 C51 C52 -46.6(5)
Rh2 P4 C51 C52 173.4(4)
C55 C56 C57 C58 -59.3(14)
C56 C57 C58 C59 -175.1(10)
